data_7709983
loop_
_publ_author_name
'Wang, Zhen-Feng'
'Wei, Qiao-Chang'
'Li, Jin-Xian'
'Zhou, Zhen'
'Zhang, Shuhua'

_publ_section_title
;
 A new class of nickel(II) oxyquinoline-bipyridine complexes as potent
 anticancer agents induces apoptosis and autophagy in A549/DDP tumor cells
 through mitophagy pathways
;
_journal_name_full 'Dalton Transactions'
_journal_paper_doi 10.1039/D2DT00669C
_journal_year 2022
_chemical_formula_moiety 'C44 H28 Cl4 N4 Ni O2, 2(C H4 O)'
_chemical_formula_sum 'C46 H36 Cl4 N4 Ni O4'
_chemical_formula_weight 909.30
_space_group_crystal_system monoclinic
_space_group_IT_number 14
_space_group_name_Hall '-P 2ybc'
_space_group_name_H-M_alt 'P 1 21/c 1'
_atom_sites_solution_hydrogens geom
_atom_sites_solution_primary iterative
_audit_creation_date 2021-07-17
_audit_creation_method
;
Olex2 1.2
(compiled 2018.05.29 svn.r3508 for OlexSys, GUI svn.r5506)
;
_audit_update_record
;
2022-04-02 deposited with the CCDC.	2022-04-11 downloaded from the CCDC.
;
_cell_angle_alpha 90
_cell_angle_beta 110.7596(17)
_cell_angle_gamma 90
_cell_formula_units_Z 4
_cell_length_a 19.1813(8)
_cell_length_b 15.3203(7)
_cell_length_c 14.7737(5)
_cell_measurement_reflns_used 6355
_cell_measurement_temperature 150(2)
_cell_measurement_theta_max 25.81
_cell_measurement_theta_min 2.53
_cell_volume 4059.6(3)
_computing_cell_refinement 'Bruker SAINT'
_computing_data_collection 'Bruker APEX2'
_computing_data_reduction 'Bruker SAINT'
_computing_molecular_graphics 'Olex2 (Dolomanov et al., 2009)'
_computing_publication_material 'Olex2 (Dolomanov et al., 2009)'
_computing_structure_refinement 'XL (Sheldrick, 2008)'
_computing_structure_solution
;
Superflip (Palatinus & Chapuis, 2007;Palatinus & van der Lee, 2008;
Palatinus et al., 2012)
;
_diffrn_ambient_temperature 150.0
_diffrn_measured_fraction_theta_full 0.997
_diffrn_measured_fraction_theta_max 0.997
_diffrn_measurement_device_type 'Bruker APEX-II CCD'
_diffrn_measurement_method '\f and \w scans'
_diffrn_radiation_type MoK\a
_diffrn_radiation_wavelength 0.71073
_diffrn_reflns_av_R_equivalents 0.0891
_diffrn_reflns_av_unetI/netI 0.0437
_diffrn_reflns_Laue_measured_fraction_full 0.997
_diffrn_reflns_Laue_measured_fraction_max 0.997
_diffrn_reflns_limit_h_max 23
_diffrn_reflns_limit_h_min -23
_diffrn_reflns_limit_k_max 19
_diffrn_reflns_limit_k_min -19
_diffrn_reflns_limit_l_max 18
_diffrn_reflns_limit_l_min -18
_diffrn_reflns_number 66978
_diffrn_reflns_point_group_measured_fraction_full 0.997
_diffrn_reflns_point_group_measured_fraction_max 0.997
_diffrn_reflns_theta_full 25.242
_diffrn_reflns_theta_max 26.396
_diffrn_reflns_theta_min 2.011
_diffrn_standards_number 0
_exptl_absorpt_coefficient_mu 0.792
_exptl_absorpt_correction_T_max 0.0276
_exptl_absorpt_correction_T_min 0.0114
_exptl_absorpt_correction_type multi-scan
_exptl_absorpt_process_details
;
SADABS-2016/2 (Bruker,2016/2) was used for absorption correction.
wR2(int) was 0.0865 before and 0.0699 after correction.
The Ratio of minimum to maximum transmission is 0.4130.
The \l/2 correction factor is Not present.
;
_exptl_crystal_colour green
_exptl_crystal_density_diffrn 1.488
_exptl_crystal_description block
_exptl_crystal_F_000 1872
_exptl_crystal_size_max 0.36
_exptl_crystal_size_mid 0.21
_exptl_crystal_size_min 0.15
_refine_diff_density_max 0.468
_refine_diff_density_min -0.575
_refine_diff_density_rms 0.079
_refine_ls_extinction_method none
_refine_ls_goodness_of_fit_ref 1.097
_refine_ls_hydrogen_treatment constr
_refine_ls_matrix_type full
_refine_ls_number_parameters 538
_refine_ls_number_reflns 8295
_refine_ls_number_restraints 0
_refine_ls_restrained_S_all 1.097
_refine_ls_R_factor_all 0.0700
_refine_ls_R_factor_gt 0.0524
_refine_ls_shift/su_max 0.001
_refine_ls_shift/su_mean 0.000
_refine_ls_structure_factor_coef Fsqd
_refine_ls_weighting_details 'w=1/[\s^2^(Fo^2^)+(0.0718P)^2^+1.2498P] where P=(Fo^2^+2Fc^2^)/3'
_refine_ls_weighting_scheme calc
_refine_ls_wR_factor_gt 0.1242
_refine_ls_wR_factor_ref 0.1353
_reflns_Friedel_coverage 0.000
_reflns_number_gt 6543
_reflns_number_total 8295
_reflns_threshold_expression 'I > 2\s(I)'
_cod_data_source_file d2dt00669c2.cif
_cod_data_source_block ni14
_cod_database_code 7709983
_shelx_shelxl_version_number 2018/3
_shelx_space_group_comment
;
The symmetry employed for this shelxl refinement is uniquely defined
by the following loop, which should always be used as a source of
symmetry information in preference to the above space-group names.
They are only intended as comments.
;
_shelx_estimated_absorpt_t_max 0.890
_shelx_estimated_absorpt_t_min 0.763
_olex2_refinement_description
;
1. Fixed Uiso
 At 1.2 times of:
  All C(H) groups
 At 1.5 times of:
  All C(H,H,H) groups, All O(H) groups
2.a Aromatic/amide H refined with riding coordinates:
 C18(H18), C34(H34), C12(H12), C21(H21), C38(H38), C16(H16), C30(H30),
 C28(H28), C40(H40), C27(H27), C37(H37), C17(H17), C36(H36), C7(H7), C35(H35),
 C44(H44), C8(H8), C41(H41), C3(H3), C9(H9), C42(H42), C43(H43)
2.b Idealised Me refined as rotating group:
 C32(H32A,H32B,H32C), C19(H19A,H19B,H19C), C45(H45A,H45B,H45C), C46(H46A,H46B,
 H46C)
2.c Idealised tetrahedral OH refined as rotating group:
 O3(H3A), O4(H4)
;
_olex2_submission_special_instructions 'No special instructions were received'

loop_
_space_group_symop_operation_xyz
'x, y, z'
'-x, y+1/2, -z+1/2'
'-x, -y, -z'
'x, -y-1/2, z-1/2'

loop_
_atom_site_label
_atom_site_type_symbol
_atom_site_fract_x
_atom_site_fract_y
_atom_site_fract_z
_atom_site_U_iso_or_equiv
_atom_site_adp_type
_atom_site_occupancy
_atom_site_site_symmetry_order
_atom_site_calc_flag
_atom_site_refinement_flags_posn
_atom_site_refinement_flags_adp
_atom_site_refinement_flags_occupancy
_atom_site_disorder_assembly
_atom_site_disorder_group
Ni1 Ni 0.25408(2) 0.38684(2) 0.41703(3) 0.02373(11) Uani 1 1 d . . . . .
Cl3 Cl 0.40946(4) 0.56637(5) 0.27615(5) 0.03203(17) Uani 1 1 d . . . . .
Cl1 Cl 0.05699(5) 0.24140(7) 0.52298(7) 0.0512(3) Uani 1 1 d . . . . .
Cl4 Cl 0.14440(6) 0.62835(7) -0.00544(7) 0.0566(3) Uani 1 1 d . . . . .
Cl2 Cl 0.04167(7) 0.56071(10) 0.66548(7) 0.0714(4) Uani 1 1 d . . . . .
O1 O 0.17775(12) 0.32222(14) 0.46221(15) 0.0311(5) Uani 1 1 d . . . . .
O2 O 0.31891(11) 0.46283(13) 0.36608(15) 0.0273(4) Uani 1 1 d . . . . .
N4 N 0.28596(13) 0.26217(15) 0.37896(17) 0.0242(5) Uani 1 1 d . . . . .
N1 N 0.21284(14) 0.49141(17) 0.47429(18) 0.0299(5) Uani 1 1 d . . . . .
N3 N 0.34226(13) 0.34913(16) 0.54639(17) 0.0260(5) Uani 1 1 d . . . . .
N2 N 0.17329(14) 0.42814(16) 0.28644(17) 0.0260(5) Uani 1 1 d . . . . .
O3 O 0.11554(18) 0.1878(2) 0.3390(2) 0.0611(8) Uani 1 1 d . . . . .
H3A H 0.127996 0.226555 0.382014 0.092 Uiso 1 1 calc GR . . . .
O4 O -0.0232(2) 0.2459(2) 0.2158(3) 0.0746(10) Uani 1 1 d . . . . .
H4 H 0.018949 0.226638 0.249787 0.112 Uiso 1 1 calc GR . . . .
C11 C 0.31308(17) 0.55143(19) 0.2307(2) 0.0289(6) Uani 1 1 d . . . . .
C15 C 0.20281(16) 0.48496(18) 0.2386(2) 0.0259(6) Uani 1 1 d . . . . .
C33 C 0.47630(17) 0.22598(19) 0.8143(2) 0.0276(6) Uani 1 1 d . . . . .
C10 C 0.28214(16) 0.49881(18) 0.2841(2) 0.0256(6) Uani 1 1 d . . . . .
C18 C 0.08162(19) 0.5057(2) 0.1156(2) 0.0376(7) Uani 1 1 d . . . . .
H18 H 0.049533 0.532428 0.057866 0.045 Uiso 1 1 calc R . . . .
C14 C 0.15877(18) 0.5246(2) 0.1504(2) 0.0314(7) Uani 1 1 d . . . . .
C34 C 0.54988(18) 0.2535(2) 0.8591(2) 0.0352(7) Uani 1 1 d . . . . .
H34 H 0.570167 0.295670 0.828229 0.042 Uiso 1 1 calc R . . . .
C25 C 0.32187(16) 0.21406(19) 0.4597(2) 0.0259(6) Uani 1 1 d . . . . .
C31 C 0.26460(16) 0.22190(19) 0.2933(2) 0.0263(6) Uani 1 1 d . . . . .
C24 C 0.35233(16) 0.26092(19) 0.5501(2) 0.0246(6) Uani 1 1 d . . . . .
C22 C 0.43001(16) 0.2659(2) 0.7202(2) 0.0278(6) Uani 1 1 d . . . . .
C12 C 0.27133(19) 0.5905(2) 0.1430(2) 0.0355(7) Uani 1 1 d . . . . .
H12 H 0.295368 0.625790 0.109911 0.043 Uiso 1 1 calc R . . . .
C21 C 0.42313(17) 0.3547(2) 0.7121(2) 0.0284(6) Uani 1 1 d . . . . .
H21 H 0.448728 0.389907 0.766772 0.034 Uiso 1 1 calc R . . . .
C38 C 0.44783(18) 0.1639(2) 0.8603(2) 0.0299(6) Uani 1 1 d . . . . .
H38 H 0.397981 0.144034 0.830538 0.036 Uiso 1 1 calc R . . . .
C23 C 0.39443(16) 0.21577(19) 0.6349(2) 0.0261(6) Uani 1 1 d . . . . .
C16 C 0.10147(17) 0.4107(2) 0.2508(2) 0.0293(6) Uani 1 1 d . . . . .
H16 H 0.081349 0.370769 0.284258 0.035 Uiso 1 1 calc R . . . .
C4 C 0.0791(2) 0.4903(3) 0.6017(3) 0.0503(10) Uani 1 1 d . . . . .
C13 C 0.1959(2) 0.5782(2) 0.1044(2) 0.0371(7) Uani 1 1 d . . . . .
C30 C 0.27457(17) 0.1311(2) 0.2861(2) 0.0281(6) Uani 1 1 d . . . . .
H30 H 0.256736 0.104176 0.224226 0.034 Uiso 1 1 calc R . . . .
C28 C 0.40174(18) 0.1231(2) 0.6314(2) 0.0307(6) Uani 1 1 d . . . . .
H28 H 0.427139 0.091783 0.689215 0.037 Uiso 1 1 calc R . . . .
C40 C 0.3939(2) -0.0482(2) 0.3821(3) 0.0386(7) Uani 1 1 d . . . . .
H40 H 0.435720 -0.012333 0.414580 0.046 Uiso 1 1 calc R . . . .
C27 C 0.37292(18) 0.0793(2) 0.5466(2) 0.0316(7) Uani 1 1 d . . . . .
H27 H 0.378142 0.017673 0.546253 0.038 Uiso 1 1 calc R . . . .
C39 C 0.32187(19) -0.0135(2) 0.3539(2) 0.0330(7) Uani 1 1 d . . . . .
C26 C 0.33482(17) 0.1236(2) 0.4576(2) 0.0290(6) Uani 1 1 d . . . . .
C37 C 0.4921(2) 0.1309(2) 0.9496(2) 0.0345(7) Uani 1 1 d . . . . .
H37 H 0.472094 0.089046 0.981155 0.041 Uiso 1 1 calc R . . . .
C32 C 0.23258(18) 0.2738(2) 0.2027(2) 0.0308(6) Uani 1 1 d . . . . .
H32A H 0.180515 0.288131 0.192256 0.046 Uiso 1 1 calc GR . . . .
H32B H 0.234937 0.239578 0.147777 0.046 Uiso 1 1 calc GR . . . .
H32C H 0.261226 0.327772 0.208359 0.046 Uiso 1 1 calc GR . . . .
C6 C 0.16270(17) 0.4648(2) 0.5147(2) 0.0331(7) Uani 1 1 d . . . . .
C17 C 0.05336(18) 0.4494(2) 0.1646(2) 0.0361(7) Uani 1 1 d . . . . .
H17 H 0.001624 0.436044 0.141075 0.043 Uiso 1 1 calc R . . . .
C20 C 0.37927(17) 0.3956(2) 0.6252(2) 0.0280(6) Uani 1 1 d . . . . .
C36 C 0.5647(2) 0.1584(2) 0.9930(2) 0.0394(8) Uani 1 1 d . . . . .
H36 H 0.594949 0.135079 1.053890 0.047 Uiso 1 1 calc R . . . .
C29 C 0.30923(17) 0.0811(2) 0.3661(2) 0.0306(6) Uani 1 1 d . . . . .
C1 C 0.14498(17) 0.3734(2) 0.5055(2) 0.0333(7) Uani 1 1 d . . . . .
C7 C 0.2259(2) 0.5752(2) 0.4700(2) 0.0385(7) Uani 1 1 d . . . . .
H7 H 0.259711 0.593242 0.439754 0.046 Uiso 1 1 calc R . . . .
C35 C 0.5934(2) 0.2200(2) 0.9477(2) 0.0415(8) Uani 1 1 d . . . . .
H35 H 0.643384 0.239399 0.977659 0.050 Uiso 1 1 calc R . . . .
C44 C 0.2619(2) -0.0675(2) 0.3069(3) 0.0416(8) Uani 1 1 d . . . . .
H44 H 0.212537 -0.045107 0.287041 0.050 Uiso 1 1 calc R . . . .
C5 C 0.1284(2) 0.5247(3) 0.5592(2) 0.0414(8) Uani 1 1 d . . . . .
C2 C 0.09070(18) 0.3476(3) 0.5424(2) 0.0400(8) Uani 1 1 d . . . . .
C8 C 0.1916(2) 0.6394(2) 0.5084(3) 0.0477(9) Uani 1 1 d . . . . .
H8 H 0.201524 0.699589 0.502971 0.057 Uiso 1 1 calc R . . . .
C41 C 0.4043(2) -0.1344(2) 0.3628(3) 0.0462(9) Uani 1 1 d . . . . .
H41 H 0.453431 -0.157425 0.381844 0.055 Uiso 1 1 calc R . . . .
C3 C 0.0601(2) 0.4041(3) 0.5926(3) 0.0511(11) Uani 1 1 d . . . . .
H3 H 0.025885 0.382410 0.620498 0.061 Uiso 1 1 calc R . . . .
C19 C 0.37574(19) 0.4929(2) 0.6206(2) 0.0351(7) Uani 1 1 d . . . . .
H19A H 0.366691 0.512031 0.554117 0.053 Uiso 1 1 calc GR . . . .
H19B H 0.423094 0.517197 0.663836 0.053 Uiso 1 1 calc GR . . . .
H19C H 0.335108 0.513315 0.640884 0.053 Uiso 1 1 calc GR . . . .
C9 C 0.1443(2) 0.6140(3) 0.5534(3) 0.0519(10) Uani 1 1 d . . . . .
H9 H 0.121877 0.656568 0.581043 0.062 Uiso 1 1 calc R . . . .
C42 C 0.3444(3) -0.1873(2) 0.3165(3) 0.0500(10) Uani 1 1 d . . . . .
H42 H 0.352127 -0.246624 0.303666 0.060 Uiso 1 1 calc R . . . .
C43 C 0.2737(2) -0.1544(2) 0.2889(3) 0.0499(9) Uani 1 1 d . . . . .
H43 H 0.232287 -0.191133 0.257112 0.060 Uiso 1 1 calc R . . . .
C45 C 0.1230(3) 0.1043(3) 0.3832(5) 0.0741(15) Uani 1 1 d . . . . .
H45A H 0.115778 0.058884 0.333947 0.111 Uiso 1 1 calc GR . . . .
H45B H 0.085401 0.097647 0.413552 0.111 Uiso 1 1 calc GR . . . .
H45C H 0.172881 0.098656 0.432522 0.111 Uiso 1 1 calc GR . . . .
C46 C -0.0775(3) 0.2057(4) 0.2432(4) 0.0711(13) Uani 1 1 d . . . . .
H46A H -0.126371 0.230704 0.206404 0.107 Uiso 1 1 calc GR . . . .
H46B H -0.066424 0.215076 0.312570 0.107 Uiso 1 1 calc GR . . . .
H46C H -0.077992 0.142946 0.230163 0.107 Uiso 1 1 calc GR . . . .

loop_
_atom_site_aniso_label
_atom_site_aniso_U_11
_atom_site_aniso_U_22
_atom_site_aniso_U_33
_atom_site_aniso_U_23
_atom_site_aniso_U_13
_atom_site_aniso_U_12
Ni1 0.02324(19) 0.02513(19) 0.02347(19) 0.00246(14) 0.00906(14) 0.00128(14)
Cl3 0.0328(4) 0.0302(4) 0.0349(4) -0.0013(3) 0.0143(3) -0.0068(3)
Cl1 0.0358(5) 0.0753(7) 0.0420(5) 0.0110(4) 0.0132(4) -0.0147(4)
Cl4 0.0597(6) 0.0509(6) 0.0389(5) 0.0219(4) -0.0077(4) -0.0164(5)
Cl2 0.0640(7) 0.1141(10) 0.0431(5) 0.0058(6) 0.0274(5) 0.0482(7)
O1 0.0282(11) 0.0358(12) 0.0314(11) 0.0047(9) 0.0132(9) -0.0021(9)
O2 0.0264(10) 0.0275(10) 0.0285(10) 0.0045(8) 0.0102(9) -0.0005(8)
N4 0.0226(12) 0.0260(12) 0.0247(12) 0.0011(10) 0.0090(10) 0.0004(10)
N1 0.0305(13) 0.0292(13) 0.0288(13) -0.0002(10) 0.0091(11) 0.0064(11)
N3 0.0250(12) 0.0287(13) 0.0250(12) 0.0021(10) 0.0097(10) -0.0015(10)
N2 0.0267(12) 0.0280(13) 0.0233(11) 0.0016(10) 0.0089(10) 0.0037(10)
O3 0.0581(18) 0.0625(19) 0.0710(19) -0.0236(15) 0.0332(16) -0.0241(15)
O4 0.079(2) 0.079(2) 0.081(2) 0.0056(19) 0.047(2) -0.0057(19)
C11 0.0301(16) 0.0240(14) 0.0322(15) -0.0013(12) 0.0106(13) -0.0040(12)
C15 0.0274(15) 0.0228(14) 0.0273(14) -0.0004(11) 0.0095(12) 0.0012(11)
C33 0.0319(16) 0.0281(15) 0.0235(14) 0.0005(11) 0.0105(12) 0.0010(12)
C10 0.0269(15) 0.0236(14) 0.0252(14) -0.0011(11) 0.0079(12) 0.0010(11)
C18 0.0368(18) 0.0353(17) 0.0326(16) 0.0037(13) 0.0023(14) 0.0044(14)
C14 0.0326(16) 0.0288(15) 0.0271(15) 0.0004(12) 0.0037(13) 0.0011(13)
C34 0.0331(17) 0.0350(17) 0.0331(16) 0.0062(13) 0.0065(13) -0.0053(13)
C25 0.0224(14) 0.0280(15) 0.0284(14) 0.0041(12) 0.0105(12) 0.0001(11)
C31 0.0222(14) 0.0287(15) 0.0284(14) -0.0006(12) 0.0096(12) -0.0011(11)
C24 0.0231(14) 0.0270(14) 0.0248(14) 0.0020(11) 0.0100(11) 0.0005(11)
C22 0.0232(14) 0.0319(15) 0.0289(15) 0.0036(12) 0.0099(12) -0.0014(12)
C12 0.0437(19) 0.0294(16) 0.0311(16) 0.0008(13) 0.0105(14) -0.0112(14)
C21 0.0258(15) 0.0313(15) 0.0273(15) -0.0024(12) 0.0084(12) -0.0036(12)
C38 0.0319(16) 0.0310(16) 0.0292(15) 0.0037(12) 0.0138(13) 0.0018(13)
C23 0.0234(14) 0.0278(15) 0.0281(14) 0.0030(11) 0.0103(12) -0.0005(11)
C16 0.0267(15) 0.0313(16) 0.0312(15) 0.0023(12) 0.0117(12) 0.0027(12)
C4 0.039(2) 0.082(3) 0.0307(18) 0.0032(18) 0.0141(15) 0.027(2)
C13 0.048(2) 0.0300(16) 0.0262(15) 0.0063(13) 0.0039(14) -0.0046(14)
C30 0.0267(15) 0.0313(16) 0.0261(14) -0.0038(12) 0.0089(12) -0.0014(12)
C28 0.0333(16) 0.0285(15) 0.0294(15) 0.0082(12) 0.0100(13) 0.0011(13)
C40 0.0386(18) 0.0363(18) 0.0409(18) 0.0020(14) 0.0140(15) 0.0025(14)
C27 0.0369(17) 0.0244(14) 0.0339(16) 0.0043(12) 0.0133(14) 0.0020(13)
C39 0.0408(18) 0.0329(16) 0.0260(15) 0.0006(12) 0.0127(13) 0.0029(14)
C26 0.0279(15) 0.0300(15) 0.0303(15) 0.0013(12) 0.0118(13) -0.0001(12)
C37 0.047(2) 0.0297(16) 0.0322(16) 0.0056(13) 0.0209(15) 0.0043(14)
C32 0.0334(16) 0.0330(16) 0.0251(14) -0.0007(12) 0.0093(13) 0.0018(13)
C6 0.0287(16) 0.0460(19) 0.0227(14) 0.0038(13) 0.0067(12) 0.0112(14)
C17 0.0250(15) 0.0401(18) 0.0386(17) -0.0021(14) 0.0056(13) -0.0005(13)
C20 0.0273(15) 0.0306(15) 0.0279(15) 0.0017(12) 0.0120(12) 0.0007(12)
C36 0.048(2) 0.0385(18) 0.0257(15) 0.0080(13) 0.0059(14) 0.0083(16)
C29 0.0289(15) 0.0304(16) 0.0339(16) -0.0004(13) 0.0130(13) -0.0014(12)
C1 0.0259(15) 0.0488(19) 0.0243(14) 0.0061(13) 0.0079(12) 0.0063(14)
C7 0.0408(19) 0.0352(17) 0.0368(17) 0.0032(14) 0.0104(15) 0.0063(15)
C35 0.0363(18) 0.045(2) 0.0338(17) 0.0040(15) 0.0010(14) -0.0049(15)
C44 0.0413(19) 0.0353(18) 0.0409(18) -0.0019(15) 0.0054(15) 0.0015(15)
C5 0.0364(18) 0.057(2) 0.0280(16) 0.0004(15) 0.0084(14) 0.0163(16)
C2 0.0270(16) 0.062(2) 0.0302(16) 0.0085(15) 0.0091(13) 0.0001(15)
C8 0.054(2) 0.0347(19) 0.045(2) -0.0007(15) 0.0062(18) 0.0125(17)
C41 0.051(2) 0.0380(19) 0.053(2) 0.0053(16) 0.0230(19) 0.0133(16)
C3 0.0313(18) 0.092(3) 0.0341(18) 0.0149(19) 0.0161(15) 0.0136(19)
C19 0.0370(18) 0.0297(16) 0.0339(16) 0.0033(13) 0.0066(14) -0.0005(14)
C9 0.054(2) 0.061(3) 0.0346(18) -0.0071(17) 0.0081(17) 0.031(2)
C42 0.077(3) 0.0288(18) 0.043(2) 0.0003(15) 0.020(2) 0.0094(18)
C43 0.064(3) 0.0319(18) 0.045(2) -0.0063(15) 0.0078(19) -0.0066(17)
C45 0.062(3) 0.051(3) 0.122(5) -0.017(3) 0.048(3) -0.016(2)
C46 0.051(3) 0.098(4) 0.063(3) -0.001(3) 0.018(2) -0.014(3)

loop_
_atom_type_symbol
_atom_type_description
_atom_type_scat_dispersion_real
_atom_type_scat_dispersion_imag
_atom_type_scat_source
C C 0.0033 0.0016 'International Tables Vol C Tables 4.2.6.8 and 6.1.1.4'
H H 0.0000 0.0000 'International Tables Vol C Tables 4.2.6.8 and 6.1.1.4'
Cl Cl 0.1484 0.1585 'International Tables Vol C Tables 4.2.6.8 and 6.1.1.4'
N N 0.0061 0.0033 'International Tables Vol C Tables 4.2.6.8 and 6.1.1.4'
Ni Ni 0.3393 1.1124 'International Tables Vol C Tables 4.2.6.8 and 6.1.1.4'
O O 0.0106 0.0060 'International Tables Vol C Tables 4.2.6.8 and 6.1.1.4'

loop_
_geom_angle_atom_site_label_1
_geom_angle_atom_site_label_2
_geom_angle_atom_site_label_3
_geom_angle
_geom_angle_site_symmetry_1
_geom_angle_site_symmetry_3
_geom_angle_publ_flag
O1 Ni1 N4 87.62(9) . . ?
O1 Ni1 N1 79.83(10) . . ?
O1 Ni1 N3 90.48(9) . . ?
O1 Ni1 N2 93.70(9) . . ?
O2 Ni1 O1 172.50(9) . . ?
O2 Ni1 N4 98.31(9) . . ?
O2 Ni1 N1 94.58(9) . . ?
O2 Ni1 N3 95.27(9) . . ?
O2 Ni1 N2 80.57(9) . . ?
N1 Ni1 N4 166.67(10) . . ?
N1 Ni1 N3 97.95(10) . . ?
N1 Ni1 N2 83.06(10) . . ?
N3 Ni1 N4 77.54(9) . . ?
N2 Ni1 N4 102.36(9) . . ?
N2 Ni1 N3 175.80(9) . . ?
C1 O1 Ni1 113.0(2) . . ?
C10 O2 Ni1 112.95(18) . . ?
C25 N4 Ni1 110.83(18) . . ?
C31 N4 Ni1 129.9(2) . . ?
C31 N4 C25 118.0(2) . . ?
C6 N1 Ni1 112.0(2) . . ?
C7 N1 Ni1 128.5(2) . . ?
C7 N1 C6 119.3(3) . . ?
C24 N3 Ni1 111.11(19) . . ?
C20 N3 Ni1 130.1(2) . . ?
C20 N3 C24 118.0(3) . . ?
C15 N2 Ni1 111.19(19) . . ?
C16 N2 Ni1 129.3(2) . . ?
C16 N2 C15 119.4(3) . . ?
C45 O3 H3A 109.5 . . ?
C46 O4 H4 109.5 . . ?
C10 C11 Cl3 117.6(2) . . ?
C12 C11 Cl3 118.9(2) . . ?
C12 C11 C10 123.6(3) . . ?
N2 C15 C10 114.5(3) . . ?
N2 C15 C14 122.0(3) . . ?
C14 C15 C10 123.5(3) . . ?
C34 C33 C22 119.1(3) . . ?
C38 C33 C34 118.9(3) . . ?
C38 C33 C22 122.0(3) . . ?
O2 C10 C11 125.2(3) . . ?
O2 C10 C15 120.6(3) . . ?
C11 C10 C15 114.2(3) . . ?
C14 C18 H18 120.0 . . ?
C17 C18 H18 120.0 . . ?
C17 C18 C14 120.1(3) . . ?
C18 C14 C15 116.9(3) . . ?
C13 C14 C15 117.2(3) . . ?
C13 C14 C18 125.9(3) . . ?
C33 C34 H34 119.7 . . ?
C35 C34 C33 120.6(3) . . ?
C35 C34 H34 119.7 . . ?
N4 C25 C24 117.0(3) . . ?
N4 C25 C26 123.4(3) . . ?
C26 C25 C24 119.5(3) . . ?
N4 C31 C30 121.4(3) . . ?
N4 C31 C32 119.7(3) . . ?
C30 C31 C32 118.8(3) . . ?
N3 C24 C25 116.8(2) . . ?
N3 C24 C23 123.4(3) . . ?
C23 C24 C25 119.7(3) . . ?
C21 C22 C33 119.8(3) . . ?
C21 C22 C23 117.2(3) . . ?
C23 C22 C33 123.0(3) . . ?
C11 C12 H12 119.9 . . ?
C13 C12 C11 120.2(3) . . ?
C13 C12 H12 119.9 . . ?
C22 C21 H21 119.0 . . ?
C22 C21 C20 122.0(3) . . ?
C20 C21 H21 119.0 . . ?
C33 C38 H38 120.0 . . ?
C37 C38 C33 120.1(3) . . ?
C37 C38 H38 120.0 . . ?
C24 C23 C22 117.8(3) . . ?
C24 C23 C28 119.2(3) . . ?
C22 C23 C28 123.0(3) . . ?
N2 C16 H16 118.9 . . ?
N2 C16 C17 122.2(3) . . ?
C17 C16 H16 118.9 . . ?
C5 C4 Cl2 118.6(4) . . ?
C3 C4 Cl2 120.3(3) . . ?
C3 C4 C5 121.1(3) . . ?
C14 C13 Cl4 119.2(3) . . ?
C12 C13 Cl4 119.5(3) . . ?
C12 C13 C14 121.3(3) . . ?
C31 C30 H30 119.2 . . ?
C29 C30 C31 121.6(3) . . ?
C29 C30 H30 119.2 . . ?
C23 C28 H28 119.6 . . ?
C27 C28 C23 120.8(3) . . ?
C27 C28 H28 119.6 . . ?
C39 C40 H40 119.9 . . ?
C41 C40 H40 119.9 . . ?
C41 C40 C39 120.1(3) . . ?
C28 C27 H27 119.2 . . ?
C28 C27 C26 121.6(3) . . ?
C26 C27 H27 119.2 . . ?
C40 C39 C29 121.3(3) . . ?
C44 C39 C40 118.6(3) . . ?
C44 C39 C29 119.9(3) . . ?
C25 C26 C27 118.9(3) . . ?
C25 C26 C29 117.8(3) . . ?
C29 C26 C27 123.3(3) . . ?
C38 C37 H37 119.7 . . ?
C36 C37 C38 120.6(3) . . ?
C36 C37 H37 119.7 . . ?
C31 C32 H32A 109.5 . . ?
C31 C32 H32B 109.5 . . ?
C31 C32 H32C 109.5 . . ?
H32A C32 H32B 109.5 . . ?
H32A C32 H32C 109.5 . . ?
H32B C32 H32C 109.5 . . ?
N1 C6 C1 115.6(3) . . ?
N1 C6 C5 121.6(3) . . ?
C5 C6 C1 122.8(3) . . ?
C18 C17 C16 119.4(3) . . ?
C18 C17 H17 120.3 . . ?
C16 C17 H17 120.3 . . ?
N3 C20 C21 121.3(3) . . ?
N3 C20 C19 119.5(3) . . ?
C21 C20 C19 119.2(3) . . ?
C37 C36 H36 120.2 . . ?
C37 C36 C35 119.6(3) . . ?
C35 C36 H36 120.2 . . ?
C30 C29 C39 119.4(3) . . ?
C30 C29 C26 117.6(3) . . ?
C26 C29 C39 123.0(3) . . ?
O1 C1 C6 119.5(3) . . ?
O1 C1 C2 125.3(3) . . ?
C2 C1 C6 115.1(3) . . ?
N1 C7 H7 118.7 . . ?
N1 C7 C8 122.6(3) . . ?
C8 C7 H7 118.7 . . ?
C34 C35 C36 120.3(3) . . ?
C34 C35 H35 119.9 . . ?
C36 C35 H35 119.9 . . ?
C39 C44 H44 119.9 . . ?
C39 C44 C43 120.3(4) . . ?
C43 C44 H44 119.9 . . ?
C4 C5 C6 117.3(4) . . ?
C4 C5 C9 125.7(3) . . ?
C9 C5 C6 116.9(3) . . ?
C1 C2 Cl1 119.2(3) . . ?
C1 C2 C3 123.0(4) . . ?
C3 C2 Cl1 117.8(3) . . ?
C7 C8 H8 120.5 . . ?
C9 C8 C7 119.0(4) . . ?
C9 C8 H8 120.5 . . ?
C40 C41 H41 119.7 . . ?
C42 C41 C40 120.7(4) . . ?
C42 C41 H41 119.7 . . ?
C4 C3 C2 120.3(3) . . ?
C4 C3 H3 119.9 . . ?
C2 C3 H3 119.9 . . ?
C20 C19 H19A 109.5 . . ?
C20 C19 H19B 109.5 . . ?
C20 C19 H19C 109.5 . . ?
H19A C19 H19B 109.5 . . ?
H19A C19 H19C 109.5 . . ?
H19B C19 H19C 109.5 . . ?
C5 C9 H9 119.8 . . ?
C8 C9 C5 120.3(3) . . ?
C8 C9 H9 119.8 . . ?
C41 C42 H42 120.1 . . ?
C43 C42 C41 119.8(3) . . ?
C43 C42 H42 120.1 . . ?
C44 C43 H43 119.8 . . ?
C42 C43 C44 120.5(4) . . ?
C42 C43 H43 119.8 . . ?
O3 C45 H45A 109.5 . . ?
O3 C45 H45B 109.5 . . ?
O3 C45 H45C 109.5 . . ?
H45A C45 H45B 109.5 . . ?
H45A C45 H45C 109.5 . . ?
H45B C45 H45C 109.5 . . ?
O4 C46 H46A 109.5 . . ?
O4 C46 H46B 109.5 . . ?
O4 C46 H46C 109.5 . . ?
H46A C46 H46B 109.5 . . ?
H46A C46 H46C 109.5 . . ?
H46B C46 H46C 109.5 . . ?

loop_
_geom_bond_atom_site_label_1
_geom_bond_atom_site_label_2
_geom_bond_distance
_geom_bond_site_symmetry_2
_geom_bond_publ_flag
Ni1 O1 2.064(2) . ?
Ni1 O2 2.033(2) . ?
Ni1 N4 2.141(2) . ?
Ni1 N1 2.093(2) . ?
Ni1 N3 2.134(2) . ?
Ni1 N2 2.099(2) . ?
Cl3 C11 1.744(3) . ?
Cl1 C2 1.737(4) . ?
Cl4 C13 1.749(3) . ?
Cl2 C4 1.746(4) . ?
O1 C1 1.306(4) . ?
O2 C10 1.290(3) . ?
N4 C25 1.363(4) . ?
N4 C31 1.335(4) . ?
N1 C6 1.361(4) . ?
N1 C7 1.314(4) . ?
N3 C24 1.364(4) . ?
N3 C20 1.334(4) . ?
N2 C15 1.364(4) . ?
N2 C16 1.316(4) . ?
O3 H3A 0.8400 . ?
O3 C45 1.421(6) . ?
O4 H4 0.8400 . ?
O4 C46 1.387(5) . ?
C11 C10 1.398(4) . ?
C11 C12 1.395(4) . ?
C15 C10 1.445(4) . ?
C15 C14 1.415(4) . ?
C33 C34 1.395(4) . ?
C33 C22 1.490(4) . ?
C33 C38 1.388(4) . ?
C18 H18 0.9500 . ?
C18 C14 1.414(5) . ?
C18 C17 1.357(5) . ?
C14 C13 1.409(5) . ?
C34 H34 0.9500 . ?
C34 C35 1.378(5) . ?
C25 C24 1.445(4) . ?
C25 C26 1.410(4) . ?
C31 C30 1.413(4) . ?
C31 C32 1.490(4) . ?
C24 C23 1.408(4) . ?
C22 C21 1.369(4) . ?
C22 C23 1.426(4) . ?
C12 H12 0.9500 . ?
C12 C13 1.368(5) . ?
C21 H21 0.9500 . ?
C21 C20 1.408(4) . ?
C38 H38 0.9500 . ?
C38 C37 1.387(4) . ?
C23 C28 1.430(4) . ?
C16 H16 0.9500 . ?
C16 C17 1.411(4) . ?
C4 C5 1.410(6) . ?
C4 C3 1.363(6) . ?
C30 H30 0.9500 . ?
C30 C29 1.367(4) . ?
C28 H28 0.9500 . ?
C28 C27 1.354(4) . ?
C40 H40 0.9500 . ?
C40 C39 1.399(5) . ?
C40 C41 1.381(5) . ?
C27 H27 0.9500 . ?
C27 C26 1.429(4) . ?
C39 C29 1.491(4) . ?
C39 C44 1.387(5) . ?
C26 C29 1.421(4) . ?
C37 H37 0.9500 . ?
C37 C36 1.377(5) . ?
C32 H32A 0.9800 . ?
C32 H32B 0.9800 . ?
C32 H32C 0.9800 . ?
C6 C1 1.436(5) . ?
C6 C5 1.420(5) . ?
C17 H17 0.9500 . ?
C20 C19 1.492(4) . ?
C36 H36 0.9500 . ?
C36 C35 1.379(5) . ?
C1 C2 1.392(4) . ?
C7 H7 0.9500 . ?
C7 C8 1.409(5) . ?
C35 H35 0.9500 . ?
C44 H44 0.9500 . ?
C44 C43 1.392(5) . ?
C5 C9 1.411(6) . ?
C2 C3 1.398(5) . ?
C8 H8 0.9500 . ?
C8 C9 1.357(6) . ?
C41 H41 0.9500 . ?
C41 C42 1.374(6) . ?
C3 H3 0.9500 . ?
C19 H19A 0.9800 . ?
C19 H19B 0.9800 . ?
C19 H19C 0.9800 . ?
C9 H9 0.9500 . ?
C42 H42 0.9500 . ?
C42 C43 1.367(6) . ?
C43 H43 0.9500 . ?
C45 H45A 0.9800 . ?
C45 H45B 0.9800 . ?
C45 H45C 0.9800 . ?
C46 H46A 0.9800 . ?
C46 H46B 0.9800 . ?
C46 H46C 0.9800 . ?

loop_
_geom_torsion_atom_site_label_1
_geom_torsion_atom_site_label_2
_geom_torsion_atom_site_label_3
_geom_torsion_atom_site_label_4
_geom_torsion
_geom_torsion_site_symmetry_1
_geom_torsion_site_symmetry_2
_geom_torsion_site_symmetry_3
_geom_torsion_site_symmetry_4
_geom_torsion_publ_flag
Ni1 O1 C1 C6 1.6(3) . . . . ?
Ni1 O1 C1 C2 179.3(3) . . . . ?
Ni1 O2 C10 C11 -177.4(2) . . . . ?
Ni1 O2 C10 C15 1.3(3) . . . . ?
Ni1 N4 C25 C24 -18.9(3) . . . . ?
Ni1 N4 C25 C26 165.6(2) . . . . ?
Ni1 N4 C31 C30 -161.9(2) . . . . ?
Ni1 N4 C31 C32 20.9(4) . . . . ?
Ni1 N1 C6 C1 -3.4(3) . . . . ?
Ni1 N1 C6 C5 179.1(2) . . . . ?
Ni1 N1 C7 C8 177.2(3) . . . . ?
Ni1 N3 C24 C25 18.9(3) . . . . ?
Ni1 N3 C24 C23 -165.5(2) . . . . ?
Ni1 N3 C20 C21 164.6(2) . . . . ?
Ni1 N3 C20 C19 -17.0(4) . . . . ?
Ni1 N2 C15 C10 4.1(3) . . . . ?
Ni1 N2 C15 C14 -177.6(2) . . . . ?
Ni1 N2 C16 C17 175.0(2) . . . . ?
Cl3 C11 C10 O2 2.6(4) . . . . ?
Cl3 C11 C10 C15 -176.1(2) . . . . ?
Cl3 C11 C12 C13 178.4(3) . . . . ?
Cl1 C2 C3 C4 -173.6(3) . . . . ?
Cl2 C4 C5 C6 174.9(2) . . . . ?
Cl2 C4 C5 C9 -7.9(5) . . . . ?
Cl2 C4 C3 C2 -179.3(3) . . . . ?
O1 C1 C2 Cl1 -5.2(5) . . . . ?
O1 C1 C2 C3 176.6(3) . . . . ?
N4 C25 C24 N3 0.1(4) . . . . ?
N4 C25 C24 C23 -175.7(2) . . . . ?
N4 C25 C26 C27 -179.8(3) . . . . ?
N4 C25 C26 C29 0.3(4) . . . . ?
N4 C31 C30 C29 -2.7(4) . . . . ?
N1 C6 C1 O1 1.3(4) . . . . ?
N1 C6 C1 C2 -176.7(3) . . . . ?
N1 C6 C5 C4 -178.0(3) . . . . ?
N1 C6 C5 C9 4.6(5) . . . . ?
N1 C7 C8 C9 1.3(5) . . . . ?
N3 C24 C23 C22 -2.0(4) . . . . ?
N3 C24 C23 C28 -180.0(3) . . . . ?
N2 C15 C10 O2 -3.8(4) . . . . ?
N2 C15 C10 C11 175.0(3) . . . . ?
N2 C15 C14 C18 2.6(4) . . . . ?
N2 C15 C14 C13 -176.3(3) . . . . ?
N2 C16 C17 C18 0.8(5) . . . . ?
C11 C12 C13 Cl4 179.6(3) . . . . ?
C11 C12 C13 C14 -1.5(5) . . . . ?
C15 N2 C16 C17 -0.4(4) . . . . ?
C15 C14 C13 Cl4 179.5(2) . . . . ?
C15 C14 C13 C12 0.6(5) . . . . ?
C33 C34 C35 C36 0.3(5) . . . . ?
C33 C22 C21 C20 -179.2(3) . . . . ?
C33 C22 C23 C24 -179.7(3) . . . . ?
C33 C22 C23 C28 -1.8(4) . . . . ?
C33 C38 C37 C36 -0.8(5) . . . . ?
C10 C11 C12 C13 -0.2(5) . . . . ?
C10 C15 C14 C18 -179.2(3) . . . . ?
C10 C15 C14 C13 1.9(4) . . . . ?
C18 C14 C13 Cl4 0.7(5) . . . . ?
C18 C14 C13 C12 -178.2(3) . . . . ?
C14 C15 C10 O2 177.9(3) . . . . ?
C14 C15 C10 C11 -3.3(4) . . . . ?
C14 C18 C17 C16 0.6(5) . . . . ?
C34 C33 C22 C21 -53.5(4) . . . . ?
C34 C33 C22 C23 123.4(3) . . . . ?
C34 C33 C38 C37 0.6(5) . . . . ?
C25 N4 C31 C30 3.8(4) . . . . ?
C25 N4 C31 C32 -173.5(3) . . . . ?
C25 C24 C23 C22 173.5(3) . . . . ?
C25 C24 C23 C28 -4.5(4) . . . . ?
C25 C26 C29 C30 0.8(4) . . . . ?
C25 C26 C29 C39 177.8(3) . . . . ?
C31 N4 C25 C24 172.8(2) . . . . ?
C31 N4 C25 C26 -2.7(4) . . . . ?
C31 C30 C29 C39 -176.8(3) . . . . ?
C31 C30 C29 C26 0.3(4) . . . . ?
C24 N3 C20 C21 -4.7(4) . . . . ?
C24 N3 C20 C19 173.8(3) . . . . ?
C24 C25 C26 C27 4.8(4) . . . . ?
C24 C25 C26 C29 -175.0(3) . . . . ?
C24 C23 C28 C27 4.3(4) . . . . ?
C22 C33 C34 C35 177.8(3) . . . . ?
C22 C33 C38 C37 -177.5(3) . . . . ?
C22 C21 C20 N3 0.0(4) . . . . ?
C22 C21 C20 C19 -178.5(3) . . . . ?
C22 C23 C28 C27 -173.6(3) . . . . ?
C12 C11 C10 O2 -178.9(3) . . . . ?
C12 C11 C10 C15 2.4(4) . . . . ?
C21 C22 C23 C24 -2.7(4) . . . . ?
C21 C22 C23 C28 175.2(3) . . . . ?
C38 C33 C34 C35 -0.4(5) . . . . ?
C38 C33 C22 C21 124.6(3) . . . . ?
C38 C33 C22 C23 -58.4(4) . . . . ?
C38 C37 C36 C35 0.7(5) . . . . ?
C23 C22 C21 C20 3.8(4) . . . . ?
C23 C28 C27 C26 0.6(5) . . . . ?
C16 N2 C15 C10 -179.7(3) . . . . ?
C16 N2 C15 C14 -1.3(4) . . . . ?
C4 C5 C9 C8 -178.4(4) . . . . ?
C28 C27 C26 C25 -5.2(5) . . . . ?
C28 C27 C26 C29 174.6(3) . . . . ?
C40 C39 C29 C30 117.4(3) . . . . ?
C40 C39 C29 C26 -59.5(4) . . . . ?
C40 C39 C44 C43 0.2(5) . . . . ?
C40 C41 C42 C43 0.1(6) . . . . ?
C27 C26 C29 C30 -179.0(3) . . . . ?
C27 C26 C29 C39 -2.0(5) . . . . ?
C39 C40 C41 C42 -0.4(5) . . . . ?
C39 C44 C43 C42 -0.5(6) . . . . ?
C26 C25 C24 N3 175.7(3) . . . . ?
C26 C25 C24 C23 -0.1(4) . . . . ?
C37 C36 C35 C34 -0.5(5) . . . . ?
C32 C31 C30 C29 174.5(3) . . . . ?
C6 N1 C7 C8 2.1(5) . . . . ?
C6 C1 C2 Cl1 172.6(2) . . . . ?
C6 C1 C2 C3 -5.6(5) . . . . ?
C6 C5 C9 C8 -1.2(5) . . . . ?
C17 C18 C14 C15 -2.2(5) . . . . ?
C17 C18 C14 C13 176.6(3) . . . . ?
C20 N3 C24 C25 -169.9(2) . . . . ?
C20 N3 C24 C23 5.7(4) . . . . ?
C29 C39 C44 C43 175.2(3) . . . . ?
C1 C6 C5 C4 4.7(5) . . . . ?
C1 C6 C5 C9 -172.8(3) . . . . ?
C1 C2 C3 C4 4.6(5) . . . . ?
C7 N1 C6 C1 172.5(3) . . . . ?
C7 N1 C6 C5 -5.0(4) . . . . ?
C7 C8 C9 C5 -1.6(6) . . . . ?
C44 C39 C29 C30 -57.5(4) . . . . ?
C44 C39 C29 C26 125.6(3) . . . . ?
C5 C4 C3 C2 1.5(5) . . . . ?
C5 C6 C1 O1 178.8(3) . . . . ?
C5 C6 C1 C2 0.8(4) . . . . ?
C41 C40 C39 C29 -174.7(3) . . . . ?
C41 C40 C39 C44 0.3(5) . . . . ?
C41 C42 C43 C44 0.3(6) . . . . ?
C3 C4 C5 C6 -5.8(5) . . . . ?
C3 C4 C5 C9 171.4(4) . . . . ?
